data_7208437
loop_
_publ_author_name
'Aragoni, M. Carla'
'Arca, Massimiliano'
'Caltagirone, Claudia'
'Castellano, Carlo'
'Demartin, Francesco'
'Garau, Alessandra'
'Isaia, Francesco'
'Lippolis, Vito'
'Montis, Riccardo'
'Pintus, Anna'

_publ_section_title
;
 Cationic and anionic 1D chains based on NH+&#x22EF;N charge-assisted
 hydrogen bonds in bipyridyl derivatives and polyiodides
;
_journal_issue 18
_journal_name_full CrystEngComm
_journal_page_first 5809
_journal_paper_doi 10.1039/c2ce25212k
_journal_volume 14
_journal_year 2012
_chemical_formula_sum 'C28 H28 I6 N8 O S2'
_chemical_formula_weight 1318.10
_chemical_name_systematic
;
?
;
_space_group_IT_number 2
_symmetry_cell_setting triclinic
_symmetry_space_group_name_Hall '-P 1'
_symmetry_space_group_name_H-M 'P -1'
_atom_sites_solution_hydrogens geom
_atom_sites_solution_primary direct
_atom_sites_solution_secondary difmap
_audit_creation_method SHELXL-97
_cell_angle_alpha 75.08(4)
_cell_angle_beta 72.27(3)
_cell_angle_gamma 80.78(5)
_cell_formula_units_Z 2
_cell_length_a 10.905(4)
_cell_length_b 11.753(10)
_cell_length_c 16.185(6)
_cell_measurement_reflns_used 25
_cell_measurement_temperature 294(2)
_cell_measurement_theta_max 14.32
_cell_measurement_theta_min 9.62
_cell_volume 1902(2)
_computing_structure_refinement 'SHELXL-97 (Sheldrick, 1997)'
_diffrn_ambient_temperature 294(2)
_diffrn_measured_fraction_theta_full 0.997
_diffrn_measured_fraction_theta_max 0.997
_diffrn_measurement_device_type 'ENRAF NONIUS CAD4 diffractometer'
_diffrn_measurement_method 'omega scan'
_diffrn_radiation_monochromator graphite
_diffrn_radiation_source 'fine-focus sealed tube'
_diffrn_radiation_type MoK\a
_diffrn_radiation_wavelength 0.71073
_diffrn_reflns_av_R_equivalents 0.0000
_diffrn_reflns_av_sigmaI/netI 0.0620
_diffrn_reflns_limit_h_max 11
_diffrn_reflns_limit_h_min 0
_diffrn_reflns_limit_k_max 12
_diffrn_reflns_limit_k_min -12
_diffrn_reflns_limit_l_max 17
_diffrn_reflns_limit_l_min -16
_diffrn_reflns_number 5248
_diffrn_reflns_theta_full 22.98
_diffrn_reflns_theta_max 22.98
_diffrn_reflns_theta_min 3.03
_diffrn_standards_interval_count 100
_diffrn_standards_number 3
_exptl_absorpt_coefficient_mu 5.045
_exptl_absorpt_correction_T_max 1.000
_exptl_absorpt_correction_T_min 0.520
_exptl_absorpt_correction_type semiempirical
_exptl_absorpt_process_details Psi-scan
_exptl_crystal_colour brown
_exptl_crystal_density_diffrn 2.302
_exptl_crystal_density_method 'not measured'
_exptl_crystal_description pseudoprism
_exptl_crystal_F_000 1220
_exptl_crystal_size_max 0.30
_exptl_crystal_size_mid 0.15
_exptl_crystal_size_min 0.10
_refine_diff_density_max 1.430
_refine_diff_density_min -1.672
_refine_diff_density_rms 0.173
_refine_ls_extinction_method none
_refine_ls_goodness_of_fit_ref 1.073
_refine_ls_hydrogen_treatment riding
_refine_ls_matrix_type full
_refine_ls_number_parameters 414
_refine_ls_number_reflns 5248
_refine_ls_number_restraints 8
_refine_ls_restrained_S_all 1.072
_refine_ls_R_factor_all 0.1253
_refine_ls_R_factor_gt 0.0620
_refine_ls_shift/su_max 0.009
_refine_ls_shift/su_mean 0.008
_refine_ls_structure_factor_coef Fsqd
_refine_ls_weighting_details 'calc w=1/[\s^2^(Fo^2^)+(0.1038P)^2^+10.8705P] where P=(Fo^2^+2Fc^2^)/3'
_refine_ls_weighting_scheme calc
_refine_ls_wR_factor_gt 0.1750
_refine_ls_wR_factor_ref 0.2001
_reflns_number_gt 3180
_reflns_number_total 5248
_reflns_threshold_expression >2sigma(I)
_cod_data_source_file c2ce25212k.txt
_cod_data_source_block HL2I3
_cod_original_cell_volume 1901.7(19)
_cod_original_sg_symbol_H-M P-1
_cod_database_code 7208437

loop_
_symmetry_equiv_pos_as_xyz
'x, y, z'
'-x, -y, -z'

loop_
_atom_site_label
_atom_site_type_symbol
_atom_site_fract_x
_atom_site_fract_y
_atom_site_fract_z
_atom_site_U_iso_or_equiv
_atom_site_adp_type
_atom_site_occupancy
_atom_site_symmetry_multiplicity
_atom_site_calc_flag
_atom_site_refinement_flags
I1 I 0.05148(4) 1.16024(4) 0.28935(4) 0.10625(19) Uani 1 1 d .
I2 I 0.16133(3) 0.95019(3) 0.39370(2) 0.07782(12) Uani 1 1 d .
I3 I 0.27687(4) 0.73671(4) 0.48697(3) 0.09167(15) Uani 1 1 d .
I4 I 0.36061(4) 0.45069(4) 0.65321(3) 0.10625(17) Uani 1 1 d .
I5 I 0.28313(3) 0.22703(3) 0.76570(2) 0.07953(12) Uani 1 1 d .
I6 I 0.18986(4) 0.00320(4) 0.88777(3) 0.10186(18) Uani 1 1 d .
S1 S -0.00649(16) 0.47466(15) 0.38176(13) 0.0820(7) Uani 0.6946(19) 1 d P
N2' N -0.00649(16) 0.47466(15) 0.38176(13) 0.0820(7) Uani 0.302(2) 1 d P
N2 N 0.0048(3) 0.5990(3) 0.3240(2) 0.0931(11) Uani 0.697(2) 1 d P
S1' S 0.0048(3) 0.5990(3) 0.3240(2) 0.0931(11) Uani 0.300(2) 1 d P
N1 N 0.2970(3) 0.1468(3) 0.5474(2) 0.0562(12) Uani 1 1 d .
N3 N 0.2180(3) 0.5357(3) 0.3433(2) 0.0491(11) Uani 1 1 d .
N4 N 0.2921(4) 0.9384(3) 0.1410(2) 0.0595(13) Uani 1 1 d .
C1 C 0.3192(4) 0.3390(4) 0.4556(3) 0.0632(17) Uani 1 1 d .
H1 H 0.3689 0.4028 0.4285 0.076 Uiso 1 1 calc R
C2 C 0.3657(4) 0.2400(4) 0.5052(3) 0.0644(16) Uani 1 1 d .
H2 H 0.4490 0.2366 0.5103 0.077 Uiso 1 1 calc R
C3 C 0.1815(5) 0.1499(4) 0.5391(3) 0.0709(19) Uani 1 1 d .
H3 H 0.1347 0.0844 0.5675 0.085 Uiso 1 1 calc R
C4 C 0.1255(4) 0.2466(4) 0.4896(3) 0.0663(17) Uani 1 1 d .
H4 H 0.0421 0.2469 0.4857 0.080 Uiso 1 1 calc R
C5 C 0.1970(4) 0.3438(3) 0.4458(3) 0.0483(14) Uani 1 1 d .
C6 C 0.1434(4) 0.4508(4) 0.3922(3) 0.0508(14) Uani 1 1 d .
C7 C 0.1420(4) 0.6214(4) 0.3033(3) 0.0543(15) Uani 1 1 d .
C8 C 0.1961(4) 0.7319(3) 0.2454(3) 0.0505(14) Uani 1 1 d .
C9 C 0.1185(4) 0.8169(4) 0.1980(3) 0.0571(15) Uani 1 1 d .
H9 H 0.0356 0.8032 0.2006 0.068 Uiso 1 1 calc R
C10 C 0.1714(5) 0.9195(4) 0.1484(3) 0.0699(18) Uani 1 1 d .
H10 H 0.1216 0.9780 0.1189 0.084 Uiso 1 1 calc R
C11 C 0.3672(5) 0.8571(4) 0.1853(3) 0.0591(16) Uani 1 1 d .
H11 H 0.4498 0.8729 0.1816 0.071 Uiso 1 1 calc R
C12 C 0.3204(4) 0.7516(3) 0.2353(3) 0.0469(14) Uani 1 1 d .
H12 H 0.3734 0.6936 0.2624 0.056 Uiso 1 1 calc R
S2 S 0.31606(14) 0.37921(12) 0.17993(10) 0.0595(5) Uani 0.7308(18) 1 d P
N6' N 0.31606(14) 0.37921(12) 0.17993(10) 0.0595(5) Uani 0.271(2) 1 d P
N6 N 0.3299(3) 0.5023(2) 0.12011(17) 0.0733(10) Uani 0.729(2) 1 d P
S2' S 0.3299(3) 0.5023(2) 0.12011(17) 0.0733(10) Uani 0.272(2) 1 d P
N5 N 0.6067(3) 0.0477(3) 0.3553(2) 0.0561(13) Uani 1 1 d .
N7 N 0.5322(3) 0.4457(3) 0.1538(2) 0.0504(12) Uani 1 1 d .
N8 N 0.6122(3) 0.8550(3) -0.0442(2) 0.0493(11) Uani 1 1 d .
C13 C 0.6262(4) 0.2456(4) 0.2738(3) 0.0563(15) Uani 1 1 d .
H13 H 0.6731 0.3116 0.2539 0.068 Uiso 1 1 calc R
C14 C 0.6707(5) 0.1431(5) 0.3269(3) 0.0695(18) Uani 1 1 d .
H14 H 0.7463 0.1422 0.3424 0.083 Uiso 1 1 calc R
C15 C 0.4990(4) 0.0500(4) 0.3343(3) 0.0646(17) Uani 1 1 d .
H15 H 0.4558 -0.0182 0.3560 0.078 Uiso 1 1 calc R
C16 C 0.4428(5) 0.1479(4) 0.2813(3) 0.0615(16) Uani 1 1 d .
H16 H 0.3663 0.1455 0.2678 0.074 Uiso 1 1 calc R
C17 C 0.5130(4) 0.2499(3) 0.2505(3) 0.0498(14) Uani 1 1 d .
C18 C 0.4620(4) 0.3566(4) 0.1971(3) 0.0460(14) Uani 1 1 d .
C19 C 0.4634(4) 0.5309(3) 0.1085(2) 0.0417(12) Uani 1 1 d .
C20 C 0.5128(4) 0.6430(3) 0.0541(3) 0.0447(13) Uani 1 1 d .
C21 C 0.4432(5) 0.7245(4) 0.0049(3) 0.0604(16) Uani 1 1 d .
H21 H 0.3629 0.7105 0.0026 0.072 Uiso 1 1 calc R
C22 C 0.4992(5) 0.8303(4) -0.0421(3) 0.0603(16) Uani 1 1 d .
H22 H 0.4515 0.8874 -0.0743 0.072 Uiso 1 1 calc R
C23 C 0.6825(4) 0.7744(4) 0.0008(3) 0.0566(15) Uani 1 1 d .
H23 H 0.7642 0.7907 -0.0011 0.068 Uiso 1 1 calc R
C24 C 0.6370(4) 0.6653(4) 0.0513(3) 0.0544(15) Uani 1 1 d .
H24 H 0.6876 0.6094 0.0820 0.065 Uiso 1 1 calc R
O O 1.1323(4) 0.6251(4) -0.0367(5) 0.191(4) Uani 1 1 d .
C25 C 1.0975(6) 0.5468(8) -0.1517(4) 0.161(4) Uani 1 1 d .
C26 C 1.0631(7) 0.6663(8) -0.1032(5) 0.142(3) Uani 1 1 d .
C27 C 1.0048(4) 0.6337(4) 0.0720(3) 0.1660(13) Uani 1 1 d P
C28 C 1.0109(5) 0.4708(8) 0.1340(3) 0.232(4) Uani 1 1 d P

loop_
_atom_site_aniso_label
_atom_site_aniso_U_11
_atom_site_aniso_U_22
_atom_site_aniso_U_33
_atom_site_aniso_U_23
_atom_site_aniso_U_13
_atom_site_aniso_U_12
I1 0.0843(2) 0.0741(2) 0.1433(4) -0.0157(2) -0.0129(2) -0.0089(2)
I2 0.06871(17) 0.07844(18) 0.0834(2) -0.03508(15) 0.00728(16) -0.02584(15)
I3 0.0892(2) 0.1081(3) 0.0831(2) -0.0178(2) -0.02693(17) -0.0236(2)
I4 0.1061(3) 0.0951(3) 0.1297(3) -0.0403(2) -0.0345(2) -0.0143(2)
I5 0.07639(17) 0.0988(2) 0.07639(17) -0.03873(16) -0.03769(13) 0.01965(17)
I6 0.1026(2) 0.1093(3) 0.0876(2) -0.0062(2) -0.04215(19) 0.0137(2)
S1 0.0780(9) 0.0546(9) 0.1019(12) 0.0181(9) -0.0311(8) -0.0190(8)
N2' 0.0780(9) 0.0546(9) 0.1019(12) 0.0181(9) -0.0311(8) -0.0190(8)
N2 0.0836(14) 0.0720(18) 0.124(2) 0.0088(16) -0.0560(13) -0.0029(14)
S1' 0.0836(14) 0.0720(18) 0.124(2) 0.0088(16) -0.0560(13) -0.0029(14)
N1 0.0653(18) 0.050(2) 0.0616(19) -0.0090(16) -0.0336(14) -0.0040(16)
N3 0.0655(18) 0.0298(16) 0.0496(18) 0.0010(14) -0.0183(15) -0.0085(15)
N4 0.072(2) 0.049(2) 0.0597(19) -0.0134(16) -0.0196(16) -0.0101(17)
C1 0.060(2) 0.041(2) 0.082(3) 0.005(2) -0.025(2) -0.007(2)
C2 0.060(2) 0.049(3) 0.086(3) 0.008(2) -0.0362(19) -0.0160(19)
C3 0.087(3) 0.040(3) 0.074(3) 0.020(2) -0.032(2) -0.007(2)
C4 0.058(2) 0.047(2) 0.094(3) 0.013(2) -0.037(2) -0.0198(19)
C5 0.068(2) 0.031(2) 0.042(2) 0.0010(17) -0.0130(18) -0.0148(18)
C6 0.063(2) 0.040(2) 0.047(2) -0.0020(18) -0.0195(18) -0.0032(19)
C7 0.080(2) 0.043(2) 0.042(2) -0.0037(18) -0.0194(18) -0.015(2)
C8 0.072(2) 0.0272(19) 0.057(2) -0.0105(17) -0.0247(18) -0.0021(18)
C9 0.075(2) 0.041(2) 0.059(2) 0.001(2) -0.0371(18) 0.000(2)
C10 0.100(3) 0.040(3) 0.070(3) 0.004(2) -0.044(2) 0.004(2)
C11 0.067(2) 0.048(2) 0.059(2) -0.017(2) -0.019(2) 0.016(2)
C12 0.078(2) 0.0192(18) 0.044(2) -0.0016(16) -0.0264(18) 0.0036(18)
S2 0.0651(8) 0.0407(7) 0.0631(8) -0.0016(6) -0.0098(7) -0.0095(6)
N6' 0.0651(8) 0.0407(7) 0.0631(8) -0.0016(6) -0.0098(7) -0.0095(6)
N6 0.0898(15) 0.0572(15) 0.0750(15) -0.0168(12) -0.0338(12) 0.0127(13)
S2' 0.0898(15) 0.0572(15) 0.0750(15) -0.0168(12) -0.0338(12) 0.0127(13)
N5 0.0653(19) 0.0408(19) 0.058(2) 0.0035(17) -0.0200(16) -0.0105(16)
N7 0.0609(18) 0.0355(17) 0.0569(18) -0.0106(15) -0.0185(15) -0.0052(15)
N8 0.0645(18) 0.0338(16) 0.0519(18) -0.0033(14) -0.0185(14) -0.0161(14)
C13 0.062(2) 0.042(2) 0.063(3) 0.001(2) -0.0176(19) -0.0184(18)
C14 0.066(2) 0.072(3) 0.072(3) -0.001(2) -0.030(2) -0.011(2)
C15 0.074(3) 0.058(3) 0.058(3) -0.006(2) -0.010(2) -0.023(2)
C16 0.074(2) 0.044(2) 0.059(3) 0.015(2) -0.023(2) -0.017(2)
C17 0.071(2) 0.031(2) 0.045(2) -0.0051(17) -0.0123(19) -0.0097(18)
C18 0.059(2) 0.034(2) 0.040(2) -0.0025(17) -0.0114(17) -0.0033(18)
C19 0.055(2) 0.037(2) 0.0368(18) -0.0147(15) -0.0175(15) 0.0043(17)
C20 0.065(2) 0.0282(18) 0.045(2) -0.0082(16) -0.0163(17) -0.0121(16)
C21 0.072(3) 0.053(3) 0.060(2) -0.011(2) -0.025(2) -0.003(2)
C22 0.089(3) 0.039(2) 0.048(2) 0.006(2) -0.031(2) 0.006(2)
C23 0.073(2) 0.028(2) 0.074(2) -0.0006(19) -0.0407(18) 0.0031(19)
C24 0.074(2) 0.035(2) 0.058(2) -0.0019(19) -0.0364(18) 0.008(2)
O 0.051(2) 0.089(3) 0.381(8) 0.021(4) -0.050(3) -0.004(2)
C25 0.102(3) 0.279(8) 0.061(3) -0.032(4) -0.038(3) 0.116(4)
C26 0.092(4) 0.174(7) 0.098(5) 0.063(5) -0.001(4) -0.036(4)
C27 0.1251(19) 0.221(2) 0.268(2) -0.2266(15) -0.1572(15) 0.1377(19)
C28 0.093(3) 0.477(10) 0.034(2) -0.006(4) -0.010(2) 0.140(4)

loop_
_atom_type_symbol
_atom_type_description
_atom_type_scat_dispersion_real
_atom_type_scat_dispersion_imag
_atom_type_scat_source
I I -0.4742 1.8119 'International Tables Vol C Tables 4.2.6.8 and 6.1.1.4'
S S 0.1246 0.1234 'International Tables Vol C Tables 4.2.6.8 and 6.1.1.4'
O O 0.0106 0.0060 'International Tables Vol C Tables 4.2.6.8 and 6.1.1.4'
N N 0.0061 0.0033 'International Tables Vol C Tables 4.2.6.8 and 6.1.1.4'
C C 0.0033 0.0016 'International Tables Vol C Tables 4.2.6.8 and 6.1.1.4'
H H 0.0000 0.0000 'International Tables Vol C Tables 4.2.6.8 and 6.1.1.4'

loop_
_geom_angle_atom_site_label_1
_geom_angle_atom_site_label_2
_geom_angle_atom_site_label_3
_geom_angle
_geom_angle_site_symmetry_1
I3 I2 I1 176.42(2) .
I4 I5 I6 176.719(18) .
N2 S1 C6 97.2(2) .
C7 N2 S1 105.7(2) .
C3 N1 C2 118.9(4) .
C6 N3 C7 106.5(4) .
C10 N4 C11 121.0(4) .
C2 C1 C5 119.0(4) .
N1 C2 C1 122.9(5) .
N1 C3 C4 122.7(4) .
C3 C4 C5 118.4(5) .
C1 C5 C4 118.1(4) .
C1 C5 C6 120.3(4) .
C4 C5 C6 121.6(4) .
N3 C6 C5 120.2(4) .
N3 C6 S1 113.8(3) .
C5 C6 S1 125.9(3) .
N3 C7 C8 120.1(4) .
N3 C7 N2 116.3(3) .
C8 C7 N2 123.5(4) .
C12 C8 C9 119.8(4) .
C12 C8 C7 120.7(4) .
C9 C8 C7 119.5(4) .
C10 C9 C8 117.1(5) .
N4 C10 C9 122.2(4) .
N4 C11 C12 119.6(5) .
C8 C12 C11 120.1(4) .
N6 S2 C18 97.7(2) .
C19 N6 S2 106.4(2) .
C15 N5 C14 119.3(4) .
C18 N7 C19 109.6(4) .
C22 N8 C23 118.4(4) .
C17 C13 C14 120.8(4) .
N5 C14 C13 120.9(5) .
N5 C15 C16 125.7(4) .
C15 C16 C17 114.6(5) .
C13 C17 C16 118.8(4) .
C13 C17 C18 122.2(4) .
C16 C17 C18 119.0(4) .
N7 C18 C17 121.7(4) .
N7 C18 S2 112.2(3) .
C17 C18 S2 126.0(3) .
N7 C19 C20 123.7(4) .
N7 C19 N6 114.0(3) .
C20 C19 N6 122.3(3) .
C21 C20 C24 119.5(4) .
C21 C20 C19 122.1(4) .
C24 C20 C19 118.3(4) .
C20 C21 C22 116.7(5) .
N8 C22 C21 125.3(4) .
N8 C23 C24 121.9(4) .
C23 C24 C20 118.1(4) .
C26 O C27 104.2(4) .
C28 C25 C26 93.7(7) 2_765
O C26 C25 100.0(6) .
O C27 C28 100.7(3) .
C25 C28 C27 100.7(6) 2_765

loop_
_geom_bond_atom_site_label_1
_geom_bond_atom_site_label_2
_geom_bond_distance
_geom_bond_site_symmetry_2
I1 I2 2.919(2) .
I2 I3 2.891(2) .
I4 I5 2.872(2) .
I5 I6 2.969(2) .
S1 N2 1.520(3) .
S1 C6 1.666(5) .
N2 C7 1.482(6) .
N1 C3 1.300(7) .
N1 C2 1.340(6) .
N3 C6 1.321(5) .
N3 C7 1.358(5) .
N4 C10 1.334(7) .
N4 C11 1.361(6) .
C1 C2 1.355(6) .
C1 C5 1.380(7) .
C3 C4 1.384(7) .
C4 C5 1.395(6) .
C5 C6 1.478(6) .
C7 C8 1.481(6) .
C8 C12 1.365(6) .
C8 C9 1.426(6) .
C9 C10 1.369(6) .
C11 C12 1.374(6) .
S2 N6 1.520(3) .
S2 C18 1.666(5) .
N6 C19 1.492(5) .
N5 C15 1.313(7) .
N5 C14 1.321(6) .
N7 C18 1.314(5) .
N7 C19 1.349(5) .
N8 C22 1.300(6) .
N8 C23 1.330(6) .
C13 C17 1.386(7) .
C13 C14 1.399(6) .
C15 C16 1.422(6) .
C16 C17 1.423(6) .
C17 C18 1.462(6) .
C19 C20 1.464(5) .
C20 C21 1.368(6) .
C20 C24 1.405(7) .
C21 C22 1.404(6) .
C23 C24 1.406(6) .
O C26 1.440(11) .
O C27 1.896(7) .
C25 C28 1.167(9) 2_765
C25 C26 1.717(13) .
C27 C28 1.920(9) .
C28 C25 1.167(9) 2_765
